data_4308791
loop_
_publ_author_name
'Emma Gallo'
'Alessandro Caselli'
'Fabio Ragaini'
'Simone Fantauzzi'
'Norberto Masciocchi'
'Angelo Sironi'
'Sergio Cenini'

_publ_section_title
;
Structural Determination of Ruthenium-Porphyrin Complexes Relevant to
Catalytic Epoxidation of Olefins
;
_journal_name_full 'Inorganic Chemistry'
_journal_page_first 2039
_journal_page_last 2049
_journal_paper_doi 10.1021/ic048587w
_journal_volume 44
_journal_year 2005
_chemical_formula_sum 'C44 H28 N4 O2 Ru'
_chemical_name_common Ru(TPP)O2
_space_group_IT_number 87
_symmetry_cell_setting tetragonal
_symmetry_space_group_name_Hall '-I 4'
_symmetry_space_group_name_H-M 'I 4/m'
_cell_angle_alpha 90
_cell_angle_beta 90
_cell_angle_gamma 90
_cell_formula_units_Z 2
_cell_length_a 13.39919(40)
_cell_length_b 13.39919(40)
_cell_length_c 9.71159(33)
_cell_volume 1743.60(9)
_cod_data_source_file ic048587wsi20041008_102714.cif
_cod_data_source_block Ru(TPP)O2
_cod_original_cell_volume 1743.60(12)
_cod_database_code 4308791

loop_
_symmetry_equiv_pos_as_xyz
'-x, -y, -z'
'-x, -y, z'
'-y, x, -z'
'-y, x, z'
'y, -x, -z'
'y, -x, z'
'x, y, -z'
'x, y, z'
'-x+1/2, -y+1/2, -z+1/2'
'-x+1/2, -y+1/2, z+1/2'
'-y+1/2, x+1/2, -z+1/2'
'-y+1/2, x+1/2, z+1/2'
'y+1/2, -x+1/2, -z+1/2'
'y+1/2, -x+1/2, z+1/2'
'x+1/2, y+1/2, -z+1/2'
'x+1/2, y+1/2, z+1/2'

loop_
_atom_site_label
_atom_site_type_symbol
_atom_site_symmetry_multiplicity
_atom_site_fract_x
_atom_site_fract_y
_atom_site_fract_z
_atom_site_occupancy
_atom_site_B_iso_or_equiv
Ru Ru 0 0 0 0 1 3.81(11)
O O 0 0 0 0.1790(14) 1 3.81(11)
N11 N 0 0.04303284 0.8463564 0 1 3.81(11)
C12 C 0 0.1383852 0.8054972 0 1 3.81(11)
C13 C 0 0.1289909 0.7021854 0 1 3.81(11)
C14 C 0 0.02783266 0.679195 0 1 3.81(11)
C15 C 0 -0.02529199 0.7682976 0 1 3.81(11)
H13 H 0 0.1947359 0.6558151 0 1 3.81(11)
H14 H 0 0.00404818 0.6023387 0 1 3.81(11)
C21 C 0 0.4949194 0.7010537 0 1 3.81(11)
C22 C 0 0.4507874 0.7283084 0.1239519 0.5 3.81(11)
C23 C 0 0.3625247 0.7828171 0.1239519 0.5 3.81(11)
C24 C 0 0.3183934 0.8100714 0 1 3.81(11)
C25 C 0 0.3625247 0.7828171 -0.1239519 0.5 3.81(11)
C26 C 0 0.4507874 0.7283084 -0.1239519 0.5 3.81(11)
C27 C 0 0.220352 0.8706191 0 1 3.81(11)
H21 H 0 0.5633794 0.6587745 0 1 3.81(11)
H22 H 0 0.485013 0.7071716 0.2200824 0.5 3.81(11)
H23 H 0 0.3282991 0.8039539 0.2200824 0.5 3.81(11)
H25 H 0 0.3282991 0.8039539 -0.2200824 0.5 3.81(11)
H26 H 0 0.485013 0.7071716 -0.2200824 0.5 3.81(11)
